data_7241027
loop_
_publ_author_name
'Ling, Irene'
'Sobolev, Alexandre N.'
'Loh, Sze Le'
'Turner, Gemma F.'
'Moggach, Stephen A.'

_publ_section_title
;
 Structural investigation of bromide complexation with bipodal, tripodal
 and tetrapodal cationic molecules
;
_journal_name_full CrystEngComm
_journal_paper_doi 10.1039/D0CE00747A
_journal_year 2020
_chemical_formula_moiety 'C24 H42 N2, 2(Br), 2(H2 O)'
_chemical_formula_sum 'C24 H46 Br2 N2 O2'
_chemical_formula_weight 554.45
_space_group_crystal_system monoclinic
_space_group_IT_number 14
_space_group_name_Hall '-P 2ybc'
_space_group_name_H-M_alt 'P 1 21/c 1'
_atom_sites_solution_hydrogens mixed
_audit_creation_method SHELXL-2018/3
_audit_update_record
;
2020-02-17 deposited with the CCDC.	2020-07-31 downloaded from the CCDC.
;
_cell_angle_alpha 90
_cell_angle_beta 92.207(1)
_cell_angle_gamma 90
_cell_formula_units_Z 4
_cell_length_a 14.0705(2)
_cell_length_b 14.0407(2)
_cell_length_c 13.1353(2)
_cell_measurement_reflns_used 10602
_cell_measurement_temperature 100(2)
_cell_measurement_theta_max 67.019
_cell_measurement_theta_min 3.141
_cell_volume 2593.08(7)
_computing_cell_refinement 'CrysAlisPro 1.171.39.46 (Rigaku OD, 2018)'
_computing_data_collection 'CrysAlisPro 1.171.39.46 (Rigaku OD, 2018)'
_computing_data_reduction 'CrysAlisPro 1.171.39.46 (Rigaku OD, 2018)'
_computing_molecular_graphics 'X-Seed v. 4.0 (Barbour, 2001)'
_computing_publication_material 'SHELXL-2018/3 (Sheldrick, 2015)'
_computing_structure_refinement 'SHELXL-2018/3 (Sheldrick, 2015)'
_computing_structure_solution 'SHELXT-2015/1 (Sheldrick, 2015)'
_diffrn_ambient_temperature 100(2)
_diffrn_detector 'CCD plate'
_diffrn_detector_area_resol_mean 10.4738
_diffrn_detector_type Ruby
_diffrn_measured_fraction_theta_full 0.991
_diffrn_measured_fraction_theta_max 0.991
_diffrn_measurement_device 'four-circle diffractometer'
_diffrn_measurement_device_type 'Oxford Diffraction Gemini-R Ultra'
_diffrn_measurement_method '\w scans'
_diffrn_orient_matrix_type 'CrysAlisPro convention (1999,Acta A55,543-557)'
_diffrn_orient_matrix_UB_11 -0.0319182
_diffrn_orient_matrix_UB_12 -0.1038420
_diffrn_orient_matrix_UB_13 -0.0174194
_diffrn_orient_matrix_UB_21 -0.0874985
_diffrn_orient_matrix_UB_22 0.0176551
_diffrn_orient_matrix_UB_23 0.0643782
_diffrn_orient_matrix_UB_31 -0.0576772
_diffrn_orient_matrix_UB_32 0.0307304
_diffrn_orient_matrix_UB_33 -0.0966022
_diffrn_radiation_monochromator mirror
_diffrn_radiation_source 'fine-focus sealed X-ray tube'
_diffrn_radiation_type CuK\a
_diffrn_radiation_wavelength 1.54178
_diffrn_reflns_av_R_equivalents 0.0531
_diffrn_reflns_av_unetI/netI 0.0333
_diffrn_reflns_Laue_measured_fraction_full 0.991
_diffrn_reflns_Laue_measured_fraction_max 0.991
_diffrn_reflns_limit_h_max 16
_diffrn_reflns_limit_h_min -16
_diffrn_reflns_limit_k_max 16
_diffrn_reflns_limit_k_min -16
_diffrn_reflns_limit_l_max 14
_diffrn_reflns_limit_l_min -15
_diffrn_reflns_number 23919
_diffrn_reflns_point_group_measured_fraction_full 0.991
_diffrn_reflns_point_group_measured_fraction_max 0.991
_diffrn_reflns_theta_full 67.431
_diffrn_reflns_theta_max 67.431
_diffrn_reflns_theta_min 3.143
_diffrn_source_type 'Enhance Ultra (Cu) X-ray Source'
_exptl_absorpt_coefficient_mu 4.125
_exptl_absorpt_correction_T_max 1.0
_exptl_absorpt_correction_T_min 0.59351
_exptl_absorpt_correction_type multi-scan
_exptl_absorpt_process_details
;
CrysAlisPro 1.171.39.46 (Rigaku Oxford Diffraction, 2018)
Empirical absorption correction using spherical harmonics,
 implemented in SCALE3 ABSPACK scaling algorithm.
;
_exptl_crystal_colour colorless
_exptl_crystal_density_diffrn 1.420
_exptl_crystal_description plate
_exptl_crystal_F_000 1160
_exptl_crystal_size_max 0.363
_exptl_crystal_size_mid 0.215
_exptl_crystal_size_min 0.081
_refine_diff_density_max 0.774
_refine_diff_density_min -0.776
_refine_diff_density_rms 0.086
_refine_ls_extinction_method none
_refine_ls_goodness_of_fit_ref 1.000
_refine_ls_hydrogen_treatment constr
_refine_ls_matrix_type full
_refine_ls_number_parameters 316
_refine_ls_number_reflns 4621
_refine_ls_number_restraints 15
_refine_ls_restrained_S_all 1.010
_refine_ls_R_factor_all 0.0561
_refine_ls_R_factor_gt 0.0449
_refine_ls_shift/su_max 0.001
_refine_ls_shift/su_mean 0.000
_refine_ls_structure_factor_coef Fsqd
_refine_ls_weighting_details 'w=1/[\s^2^(Fo^2^)+(0.0529P)^2^+5.2900P] where P=(Fo^2^+2Fc^2^)/3'
_refine_ls_weighting_scheme calc
_refine_ls_wR_factor_gt 0.1063
_refine_ls_wR_factor_ref 0.1157
_reflns_Friedel_coverage 0.000
_reflns_number_gt 3817
_reflns_number_total 4621
_reflns_threshold_expression 'I > 2\s(I)'
_cod_data_source_file d0ce00747a2.cif
_cod_data_source_block PBP181101
_cod_original_sg_symbol_H-M 'P 21/c'
_cod_database_code 7241027
_shelx_shelxl_version_number 2018/3
_shelx_space_group_comment
;
The symmetry employed for this shelxl refinement is uniquely defined
by the following loop, which should always be used as a source of
symmetry information in preference to the above space-group names.
They are only intended as comments.
;
_shelx_estimated_absorpt_t_min 0.316
_shelx_estimated_absorpt_t_max 0.731

loop_
_space_group_symop_operation_xyz
'x, y, z'
'-x, y+1/2, -z+1/2'
'-x, -y, -z'
'x, -y-1/2, z-1/2'

loop_
_atom_site_label
_atom_site_type_symbol
_atom_site_fract_x
_atom_site_fract_y
_atom_site_fract_z
_atom_site_U_iso_or_equiv
_atom_site_adp_type
_atom_site_occupancy
_atom_site_site_symmetry_order
_atom_site_calc_flag
_atom_site_refinement_flags_posn
_atom_site_refinement_flags_adp
_atom_site_refinement_flags_occupancy
_atom_site_disorder_assembly
_atom_site_disorder_group
Br1 Br 0.62195(3) 0.41649(3) 0.37971(3) 0.04322(15) Uani 1 1 d . . . . .
Br2 Br 1.16689(3) 0.09740(3) 0.52930(3) 0.04367(15) Uani 1 1 d . . . . .
C1 C 0.4707(2) 0.1237(2) 0.4170(2) 0.0254(7) Uani 1 1 d . . . . .
C2 C 0.5586(2) 0.1199(2) 0.3717(3) 0.0285(7) Uani 1 1 d . . . . .
H2 H 0.561655 0.120710 0.299583 0.034 Uiso 1 1 calc R U . . .
C3 C 0.6418(2) 0.1149(2) 0.4320(3) 0.0296(7) Uani 1 1 d . . . . .
H3 H 0.701468 0.111318 0.400696 0.035 Uiso 1 1 calc R U . . .
C4 C 0.6387(2) 0.1150(2) 0.5379(3) 0.0281(7) Uani 1 1 d . . . . .
C5 C 0.5511(2) 0.1156(2) 0.5831(3) 0.0277(7) Uani 1 1 d . . . . .
H5 H 0.548548 0.113520 0.655195 0.033 Uiso 1 1 calc R U . . .
C6 C 0.4669(2) 0.1191(2) 0.5238(2) 0.0259(7) Uani 1 1 d . . . . .
H6 H 0.407304 0.118399 0.555322 0.031 Uiso 1 1 calc R U . . .
C10 C 0.3793(2) 0.1271(2) 0.3546(2) 0.0261(7) Uani 1 1 d . . . . .
H10A H 0.330487 0.091104 0.390886 0.031 Uiso 1 1 calc R U . . .
H10B H 0.388940 0.094293 0.289118 0.031 Uiso 1 1 calc R U . . .
N11 N 0.34120(19) 0.22695(19) 0.3320(2) 0.0247(6) Uani 1 1 d . . . . .
C12 C 0.4036(2) 0.2833(2) 0.2641(3) 0.0290(7) Uani 1 1 d . . . . .
H12A H 0.396366 0.261186 0.192599 0.035 Uiso 1 1 calc R U . . .
H12B H 0.471301 0.277810 0.286820 0.035 Uiso 1 1 calc R U . . .
C13 C 0.3681(2) 0.3862(2) 0.2746(3) 0.0300(7) Uani 1 1 d . . . . .
H13A H 0.316931 0.400308 0.222953 0.036 Uiso 1 1 calc R U . . .
H13B H 0.420648 0.432172 0.266723 0.036 Uiso 1 1 calc R U . . .
C14 C 0.3299(2) 0.3908(2) 0.3838(3) 0.0292(7) Uani 1 1 d . . . . .
H14A H 0.367924 0.435864 0.426578 0.035 Uiso 1 1 calc R U . . .
H14B H 0.262622 0.411622 0.381757 0.035 Uiso 1 1 calc R U . . .
C15 C 0.3391(2) 0.2901(2) 0.4256(2) 0.0279(7) Uani 1 1 d . . . . .
H15A H 0.398343 0.283059 0.468048 0.034 Uiso 1 1 calc R U . . .
H15B H 0.284208 0.274042 0.467333 0.034 Uiso 1 1 calc R U . . .
C16 C 0.2395(2) 0.2187(2) 0.2897(3) 0.0283(7) Uani 1 1 d . . . . .
H16A H 0.212907 0.283653 0.281680 0.034 Uiso 1 1 calc R U . . .
H16B H 0.201535 0.184960 0.340307 0.034 Uiso 1 1 calc R U . . .
C17 C 0.2273(3) 0.1672(3) 0.1882(3) 0.0333(8) Uani 1 1 d . . . . .
H17A H 0.258588 0.104086 0.192631 0.040 Uiso 1 1 calc R U . . .
H17B H 0.257489 0.204484 0.134222 0.040 Uiso 1 1 calc R U . . .
C18 C 0.1218(3) 0.1550(3) 0.1621(3) 0.0358(8) Uani 1 1 d . . . . .
H18A H 0.092896 0.114680 0.214443 0.043 Uiso 1 1 calc R U . . .
H18B H 0.090266 0.217977 0.162614 0.043 Uiso 1 1 calc R U . . .
C19 C 0.1058(3) 0.1093(3) 0.0582(3) 0.0463(10) Uani 1 1 d . . . . .
H19A H 0.038071 0.094889 0.046974 0.069 Uiso 1 1 calc R U . . .
H19B H 0.142765 0.050316 0.055170 0.069 Uiso 1 1 calc R U . . .
H19C H 0.126208 0.153308 0.005401 0.069 Uiso 1 1 calc R U . . .
C40 C 0.7283(2) 0.1095(2) 0.6038(3) 0.0307(7) Uani 1 1 d . . . . .
H40A H 0.775900 0.072139 0.567228 0.037 Uiso 1 1 calc R U . . .
H40B H 0.714218 0.074105 0.666698 0.037 Uiso 1 1 calc R U . . .
N41 N 0.77249(19) 0.2050(2) 0.6342(2) 0.0330(7) Uani 1 1 d D . . . .
C42 C 0.7999(3) 0.2636(3) 0.5432(3) 0.0459(10) Uani 1 1 d . . . . .
H42A H 0.748556 0.263022 0.489553 0.055 Uiso 1 1 calc R U . . .
H42B H 0.859010 0.239012 0.514310 0.055 Uiso 1 1 calc R U . . .
C43 C 0.8149(3) 0.3636(3) 0.5858(3) 0.0442(10) Uani 1 1 d . . . . .
H43A H 0.796181 0.412190 0.534185 0.053 Uiso 1 1 calc R U . . .
H43B H 0.882371 0.373737 0.607196 0.053 Uiso 1 1 calc R U . . .
C44 C 0.7507(3) 0.3695(3) 0.6782(3) 0.0346(8) Uani 1 1 d . . . . .
H44A H 0.788782 0.383578 0.741312 0.042 Uiso 1 1 calc R U . . .
H44B H 0.701837 0.419701 0.667850 0.042 Uiso 1 1 calc R U . . .
C45 C 0.7046(3) 0.2714(2) 0.6840(3) 0.0322(8) Uani 1 1 d . . . . .
H45A H 0.695980 0.252783 0.755779 0.039 Uiso 1 1 calc R U . . .
H45B H 0.641813 0.270943 0.647294 0.039 Uiso 1 1 calc R U . . .
C46 C 0.8410(4) 0.1912(4) 0.7274(4) 0.0249(14) Uani 0.5 1 d D . P A 1
H46A H 0.865776 0.254208 0.749516 0.030 Uiso 0.5 1 calc R U P A 1
H46B H 0.805069 0.164377 0.784066 0.030 Uiso 0.5 1 calc R U P A 1
C47 C 0.9243(4) 0.1262(4) 0.7071(4) 0.0273(14) Uani 0.5 1 d D . P A 1
H47A H 0.960099 0.151899 0.649783 0.033 Uiso 0.5 1 calc R U P A 1
H47B H 0.900292 0.062277 0.687337 0.033 Uiso 0.5 1 calc R U P A 1
C48 C 0.9905(6) 0.1175(6) 0.8009(5) 0.0249(17) Uani 0.5 1 d D . P A 1
H48A H 1.017547 0.180949 0.817430 0.030 Uiso 0.5 1 calc R U P A 1
H48B H 0.953101 0.096817 0.859253 0.030 Uiso 0.5 1 calc R U P A 1
C49 C 1.0706(7) 0.0481(6) 0.7873(8) 0.029(2) Uani 0.5 1 d D . P A 1
H49A H 1.105947 0.039503 0.852371 0.044 Uiso 0.5 1 calc R U P A 1
H49B H 1.113429 0.072937 0.736480 0.044 Uiso 0.5 1 calc R U P A 1
H49C H 1.044614 -0.013265 0.764096 0.044 Uiso 0.5 1 calc R U P A 1
C46' C 0.8710(4) 0.1820(5) 0.6764(5) 0.0284(15) Uani 0.5 1 d D . P A 2
H46C H 0.905717 0.241819 0.692216 0.034 Uiso 0.5 1 calc R U P A 2
H46D H 0.906414 0.146850 0.624582 0.034 Uiso 0.5 1 calc R U P A 2
C47' C 0.8663(4) 0.1220(6) 0.7724(5) 0.0412(18) Uani 0.5 1 d D . P A 2
H47C H 0.813175 0.144571 0.813336 0.049 Uiso 0.5 1 calc R U P A 2
H47D H 0.853459 0.054831 0.753297 0.049 Uiso 0.5 1 calc R U P A 2
C48' C 0.9582(5) 0.1274(8) 0.8359(5) 0.038(2) Uani 0.5 1 d D . P A 2
H48C H 0.973803 0.195070 0.849573 0.045 Uiso 0.5 1 calc R U P A 2
H48D H 0.949253 0.095745 0.902188 0.045 Uiso 0.5 1 calc R U P A 2
C49' C 1.0404(6) 0.0811(8) 0.7844(8) 0.037(3) Uani 0.5 1 d D . P A 2
H49D H 1.097553 0.084625 0.829377 0.056 Uiso 0.5 1 calc R U P A 2
H49E H 1.051943 0.114384 0.720500 0.056 Uiso 0.5 1 calc R U P A 2
H49F H 1.025172 0.014232 0.770008 0.056 Uiso 0.5 1 calc R U P A 2
O01W O 0.5056(2) 0.3836(2) 0.6009(2) 0.0435(7) Uani 1 1 d G . . . .
H01A H 0.538922 0.385239 0.548270 0.065 Uiso 1 1 d G U . . .
H01B H 0.474079 0.435074 0.603581 0.065 Uiso 1 1 d G U . . .
O02W O 0.9421(3) 0.1151(2) 0.4155(3) 0.0642(10) Uani 1 1 d G . . . .
H02A H 0.999781 0.106134 0.434831 0.096 Uiso 1 1 d G U . . .
H02B H 0.913334 0.061930 0.416528 0.096 Uiso 1 1 d G U . . .

loop_
_atom_site_aniso_label
_atom_site_aniso_U_11
_atom_site_aniso_U_22
_atom_site_aniso_U_33
_atom_site_aniso_U_23
_atom_site_aniso_U_13
_atom_site_aniso_U_12
Br1 0.0424(2) 0.0465(3) 0.0417(2) -0.01775(18) 0.01330(18) -0.00644(17)
Br2 0.0504(3) 0.0405(2) 0.0415(2) -0.00842(17) 0.02097(19) -0.00977(18)
C1 0.0272(16) 0.0208(15) 0.0283(16) -0.0015(13) 0.0010(13) -0.0014(13)
C2 0.0332(18) 0.0236(16) 0.0287(17) 0.0003(13) 0.0022(14) 0.0006(14)
C3 0.0266(17) 0.0258(16) 0.0365(19) 0.0021(14) 0.0044(14) 0.0012(13)
C4 0.0280(17) 0.0193(15) 0.0367(19) 0.0047(13) -0.0016(14) 0.0005(13)
C5 0.0309(18) 0.0191(15) 0.0329(18) 0.0004(13) 0.0002(14) -0.0019(13)
C6 0.0260(16) 0.0233(16) 0.0285(17) 0.0002(13) 0.0008(13) 0.0002(13)
C10 0.0292(17) 0.0231(16) 0.0262(16) -0.0017(13) 0.0024(13) -0.0011(13)
N11 0.0259(14) 0.0252(14) 0.0231(13) -0.0023(11) 0.0022(11) 0.0009(11)
C12 0.0293(17) 0.0290(17) 0.0291(17) -0.0011(14) 0.0035(14) -0.0013(14)
C13 0.0294(17) 0.0293(17) 0.0313(18) 0.0019(14) 0.0017(14) 0.0001(14)
C14 0.0304(18) 0.0297(17) 0.0273(17) -0.0027(14) -0.0015(14) 0.0035(14)
C15 0.0320(17) 0.0285(17) 0.0232(16) -0.0047(13) 0.0005(13) 0.0012(14)
C16 0.0252(16) 0.0304(17) 0.0291(17) -0.0019(14) 0.0006(13) -0.0005(14)
C17 0.0352(19) 0.040(2) 0.0247(17) -0.0056(15) 0.0016(14) -0.0009(15)
C18 0.036(2) 0.043(2) 0.0286(18) -0.0025(16) -0.0001(15) -0.0099(16)
C19 0.038(2) 0.063(3) 0.038(2) -0.0113(19) 0.0004(17) -0.0092(19)
C40 0.0285(17) 0.0236(17) 0.0397(19) 0.0032(14) -0.0032(15) 0.0000(13)
N41 0.0252(14) 0.0261(15) 0.0471(18) 0.0058(13) -0.0062(13) -0.0005(12)
C42 0.050(2) 0.0291(19) 0.061(3) -0.0019(18) 0.035(2) -0.0042(17)
C43 0.043(2) 0.031(2) 0.060(3) 0.0009(18) 0.0237(19) -0.0055(17)
C44 0.042(2) 0.0326(19) 0.0288(18) 0.0004(15) 0.0018(15) -0.0114(16)
C45 0.044(2) 0.0277(17) 0.0254(17) -0.0008(14) 0.0025(15) -0.0060(15)
C46 0.028(4) 0.024(3) 0.023(4) 0.000(3) 0.001(3) 0.002(3)
C47 0.034(4) 0.023(3) 0.025(3) 0.003(3) -0.003(3) 0.002(3)
C48 0.028(5) 0.035(5) 0.011(4) -0.003(4) -0.005(3) 0.004(4)
C49 0.036(6) 0.028(6) 0.024(4) 0.000(4) 0.002(4) -0.002(4)
C46' 0.019(3) 0.036(4) 0.031(4) -0.001(3) 0.001(3) 0.005(3)
C47' 0.032(4) 0.053(5) 0.039(4) 0.005(4) 0.002(3) -0.002(4)
C48' 0.039(5) 0.053(5) 0.021(4) 0.002(4) 0.003(4) 0.004(4)
C49' 0.040(8) 0.033(7) 0.038(5) 0.002(5) -0.001(5) 0.004(5)
O01W 0.0488(17) 0.0465(16) 0.0349(15) 0.0119(12) -0.0020(12) -0.0035(13)
O02W 0.0556(19) 0.0379(16) 0.101(3) -0.0120(17) 0.026(2) -0.0036(14)

loop_
_atom_type_symbol
_atom_type_description
_atom_type_scat_dispersion_real
_atom_type_scat_dispersion_imag
_atom_type_scat_source
C C 0.0181 0.0091 'International Tables Vol C Tables 4.2.6.8 and 6.1.1.4'
H H 0.0000 0.0000 'International Tables Vol C Tables 4.2.6.8 and 6.1.1.4'
N N 0.0311 0.0180 'International Tables Vol C Tables 4.2.6.8 and 6.1.1.4'
O O 0.0492 0.0322 'International Tables Vol C Tables 4.2.6.8 and 6.1.1.4'
Br Br -0.6763 1.2805 'International Tables Vol C Tables 4.2.6.8 and 6.1.1.4'

loop_
_geom_angle_atom_site_label_1
_geom_angle_atom_site_label_2
_geom_angle_atom_site_label_3
_geom_angle
_geom_angle_site_symmetry_1
_geom_angle_site_symmetry_3
_geom_angle_publ_flag
C2 C1 C6 119.5(3) . . ?
C2 C1 C10 121.6(3) . . ?
C6 C1 C10 118.8(3) . . ?
C3 C2 C1 120.0(3) . . ?
C3 C2 H2 120.0 . . ?
C1 C2 H2 120.0 . . ?
C2 C3 C4 120.7(3) . . ?
C2 C3 H3 119.7 . . ?
C4 C3 H3 119.7 . . ?
C5 C4 C3 119.3(3) . . ?
C5 C4 C40 119.5(3) . . ?
C3 C4 C40 121.1(3) . . ?
C4 C5 C6 120.8(3) . . ?
C4 C5 H5 119.6 . . ?
C6 C5 H5 119.6 . . ?
C5 C6 C1 119.7(3) . . ?
C5 C6 H6 120.2 . . ?
C1 C6 H6 120.2 . . ?
C1 C10 N11 115.1(3) . . ?
C1 C10 H10A 108.5 . . ?
N11 C10 H10A 108.5 . . ?
C1 C10 H10B 108.5 . . ?
N11 C10 H10B 108.5 . . ?
H10A C10 H10B 107.5 . . ?
C12 N11 C15 101.8(2) . . ?
C12 N11 C16 112.7(2) . . ?
C15 N11 C16 107.1(2) . . ?
C12 N11 C10 113.0(2) . . ?
C15 N11 C10 113.4(2) . . ?
C16 N11 C10 108.7(2) . . ?
N11 C12 C13 104.0(3) . . ?
N11 C12 H12A 111.0 . . ?
C13 C12 H12A 111.0 . . ?
N11 C12 H12B 111.0 . . ?
C13 C12 H12B 111.0 . . ?
H12A C12 H12B 109.0 . . ?
C12 C13 C14 104.3(3) . . ?
C12 C13 H13A 110.9 . . ?
C14 C13 H13A 110.9 . . ?
C12 C13 H13B 110.9 . . ?
C14 C13 H13B 110.9 . . ?
H13A C13 H13B 108.9 . . ?
C15 C14 C13 105.5(3) . . ?
C15 C14 H14A 110.6 . . ?
C13 C14 H14A 110.6 . . ?
C15 C14 H14B 110.6 . . ?
C13 C14 H14B 110.6 . . ?
H14A C14 H14B 108.8 . . ?
N11 C15 C14 104.8(3) . . ?
N11 C15 H15A 110.8 . . ?
C14 C15 H15A 110.8 . . ?
N11 C15 H15B 110.8 . . ?
C14 C15 H15B 110.8 . . ?
H15A C15 H15B 108.9 . . ?
N11 C16 C17 115.5(3) . . ?
N11 C16 H16A 108.4 . . ?
C17 C16 H16A 108.4 . . ?
N11 C16 H16B 108.4 . . ?
C17 C16 H16B 108.4 . . ?
H16A C16 H16B 107.5 . . ?
C16 C17 C18 109.1(3) . . ?
C16 C17 H17A 109.9 . . ?
C18 C17 H17A 109.9 . . ?
C16 C17 H17B 109.9 . . ?
C18 C17 H17B 109.9 . . ?
H17A C17 H17B 108.3 . . ?
C19 C18 C17 111.2(3) . . ?
C19 C18 H18A 109.4 . . ?
C17 C18 H18A 109.4 . . ?
C19 C18 H18B 109.4 . . ?
C17 C18 H18B 109.4 . . ?
H18A C18 H18B 108.0 . . ?
C18 C19 H19A 109.5 . . ?
C18 C19 H19B 109.5 . . ?
H19A C19 H19B 109.5 . . ?
C18 C19 H19C 109.5 . . ?
H19A C19 H19C 109.5 . . ?
H19B C19 H19C 109.5 . . ?
C4 C40 N41 115.5(3) . . ?
C4 C40 H40A 108.4 . . ?
N41 C40 H40A 108.4 . . ?
C4 C40 H40B 108.4 . . ?
N41 C40 H40B 108.4 . . ?
H40A C40 H40B 107.5 . . ?
C45 N41 C46' 124.3(4) . . ?
C45 N41 C42 101.1(3) . . ?
C46' N41 C42 98.5(3) . . ?
C45 N41 C40 113.5(3) . . ?
C46' N41 C40 105.5(4) . . ?
C42 N41 C40 112.7(3) . . ?
C45 N41 C46 96.9(3) . . ?
C42 N41 C46 121.7(4) . . ?
C40 N41 C46 109.5(3) . . ?
N41 C42 C43 104.3(3) . . ?
N41 C42 H42A 110.9 . . ?
C43 C42 H42A 110.9 . . ?
N41 C42 H42B 110.9 . . ?
C43 C42 H42B 110.9 . . ?
H42A C42 H42B 108.9 . . ?
C42 C43 C44 105.1(3) . . ?
C42 C43 H43A 110.7 . . ?
C44 C43 H43A 110.7 . . ?
C42 C43 H43B 110.7 . . ?
C44 C43 H43B 110.7 . . ?
H43A C43 H43B 108.8 . . ?
C45 C44 C43 104.7(3) . . ?
C45 C44 H44A 110.8 . . ?
C43 C44 H44A 110.8 . . ?
C45 C44 H44B 110.8 . . ?
C43 C44 H44B 110.8 . . ?
H44A C44 H44B 108.9 . . ?
N41 C45 C44 105.0(3) . . ?
N41 C45 H45A 110.7 . . ?
C44 C45 H45A 110.7 . . ?
N41 C45 H45B 110.7 . . ?
C44 C45 H45B 110.7 . . ?
H45A C45 H45B 108.8 . . ?
C47 C46 N41 113.6(4) . . ?
C47 C46 H46A 108.9 . . ?
N41 C46 H46A 108.9 . . ?
C47 C46 H46B 108.9 . . ?
N41 C46 H46B 108.9 . . ?
H46A C46 H46B 107.7 . . ?
C46 C47 C48 111.0(5) . . ?
C46 C47 H47A 109.4 . . ?
C48 C47 H47A 109.4 . . ?
C46 C47 H47B 109.4 . . ?
C48 C47 H47B 109.4 . . ?
H47A C47 H47B 108.0 . . ?
C49 C48 C47 113.2(6) . . ?
C49 C48 H48A 108.9 . . ?
C47 C48 H48A 108.9 . . ?
C49 C48 H48B 108.9 . . ?
C47 C48 H48B 108.9 . . ?
H48A C48 H48B 107.8 . . ?
C48 C49 H49A 109.5 . . ?
C48 C49 H49B 109.5 . . ?
H49A C49 H49B 109.5 . . ?
C48 C49 H49C 109.5 . . ?
H49A C49 H49C 109.5 . . ?
H49B C49 H49C 109.5 . . ?
N41 C46' C47' 110.8(4) . . ?
N41 C46' H46C 109.5 . . ?
C47' C46' H46C 109.5 . . ?
N41 C46' H46D 109.5 . . ?
C47' C46' H46D 109.5 . . ?
H46C C46' H46D 108.1 . . ?
C48' C47' C46' 111.4(5) . . ?
C48' C47' H47C 109.3 . . ?
C46' C47' H47C 109.3 . . ?
C48' C47' H47D 109.3 . . ?
C46' C47' H47D 109.3 . . ?
H47C C47' H47D 108.0 . . ?
C49' C48' C47' 112.6(6) . . ?
C49' C48' H48C 109.1 . . ?
C47' C48' H48C 109.1 . . ?
C49' C48' H48D 109.1 . . ?
C47' C48' H48D 109.1 . . ?
H48C C48' H48D 107.8 . . ?
C48' C49' H49D 109.5 . . ?
C48' C49' H49E 109.5 . . ?
H49D C49' H49E 109.5 . . ?
C48' C49' H49F 109.5 . . ?
H49D C49' H49F 109.5 . . ?
H49E C49' H49F 109.5 . . ?
H01A O01W H01B 108.4 . . ?
H02A O02W H02B 108.4 . . ?

loop_
_geom_bond_atom_site_label_1
_geom_bond_atom_site_label_2
_geom_bond_distance
_geom_bond_site_symmetry_2
_geom_bond_publ_flag
C1 C2 1.394(5) . ?
C1 C6 1.407(5) . ?
C1 C10 1.498(5) . ?
C2 C3 1.390(5) . ?
C2 H2 0.9500 . ?
C3 C4 1.394(5) . ?
C3 H3 0.9500 . ?
C4 C5 1.387(5) . ?
C4 C40 1.504(5) . ?
C5 C6 1.393(5) . ?
C5 H5 0.9500 . ?
C6 H6 0.9500 . ?
C10 N11 1.526(4) . ?
C10 H10A 0.9900 . ?
C10 H10B 0.9900 . ?
N11 C12 1.501(4) . ?
N11 C15 1.517(4) . ?
N11 C16 1.519(4) . ?
C12 C13 1.538(5) . ?
C12 H12A 0.9900 . ?
C12 H12B 0.9900 . ?
C13 C14 1.552(5) . ?
C13 H13A 0.9900 . ?
C13 H13B 0.9900 . ?
C14 C15 1.520(5) . ?
C14 H14A 0.9900 . ?
C14 H14B 0.9900 . ?
C15 H15A 0.9900 . ?
C15 H15B 0.9900 . ?
C16 C17 1.520(5) . ?
C16 H16A 0.9900 . ?
C16 H16B 0.9900 . ?
C17 C18 1.520(5) . ?
C17 H17A 0.9900 . ?
C17 H17B 0.9900 . ?
C18 C19 1.517(5) . ?
C18 H18A 0.9900 . ?
C18 H18B 0.9900 . ?
C19 H19A 0.9800 . ?
C19 H19B 0.9800 . ?
C19 H19C 0.9800 . ?
C40 N41 1.525(4) . ?
C40 H40A 0.9900 . ?
C40 H40B 0.9900 . ?
N41 C45 1.503(5) . ?
N41 C46' 1.508(4) . ?
N41 C42 1.513(5) . ?
N41 C46 1.541(4) . ?
C42 C43 1.523(5) . ?
C42 H42A 0.9900 . ?
C42 H42B 0.9900 . ?
C43 C44 1.542(5) . ?
C43 H43A 0.9900 . ?
C43 H43B 0.9900 . ?
C44 C45 1.526(5) . ?
C44 H44A 0.9900 . ?
C44 H44B 0.9900 . ?
C45 H45A 0.9900 . ?
C45 H45B 0.9900 . ?
C46 C47 1.518(4) . ?
C46 H46A 0.9900 . ?
C46 H46B 0.9900 . ?
C47 C48 1.519(4) . ?
C47 H47A 0.9900 . ?
C47 H47B 0.9900 . ?
C48 C49 1.506(5) . ?
C48 H48A 0.9900 . ?
C48 H48B 0.9900 . ?
C49 H49A 0.9800 . ?
C49 H49B 0.9800 . ?
C49 H49C 0.9800 . ?
C46' C47' 1.520(5) . ?
C46' H46C 0.9900 . ?
C46' H46D 0.9900 . ?
C47' C48' 1.514(5) . ?
C47' H47C 0.9900 . ?
C47' H47D 0.9900 . ?
C48' C49' 1.509(5) . ?
C48' H48C 0.9900 . ?
C48' H48D 0.9900 . ?
C49' H49D 0.9800 . ?
C49' H49E 0.9800 . ?
C49' H49F 0.9800 . ?
O01W H01A 0.8501 . ?
O01W H01B 0.8499 . ?
O02W H02A 0.8500 . ?
O02W H02B 0.8499 . ?

loop_
_geom_hbond_atom_site_label_D
_geom_hbond_atom_site_label_H
_geom_hbond_atom_site_label_A
_geom_hbond_distance_DH
_geom_hbond_distance_HA
_geom_hbond_distance_DA
_geom_hbond_angle_DHA
_geom_hbond_site_symmetry_A
_geom_hbond_publ_flag
O01W H01A Br1 0.85 2.58 3.420(3) 169.8 . yes
O01W H01B Br1 0.85 2.50 3.347(3) 177.0 3_666 yes
O02W H02A Br2 0.85 2.62 3.455(4) 167.8 . yes
O02W H02B Br2 0.85 2.62 3.445(3) 165.1 3_756 yes

loop_
_geom_torsion_atom_site_label_1
_geom_torsion_atom_site_label_2
_geom_torsion_atom_site_label_3
_geom_torsion_atom_site_label_4
_geom_torsion
_geom_torsion_site_symmetry_1
_geom_torsion_site_symmetry_2
_geom_torsion_site_symmetry_3
_geom_torsion_site_symmetry_4
_geom_torsion_publ_flag
C6 C1 C2 C3 -2.2(5) . . . . ?
C10 C1 C2 C3 -178.7(3) . . . . ?
C1 C2 C3 C4 -1.0(5) . . . . ?
C2 C3 C4 C5 3.1(5) . . . . ?
C2 C3 C4 C40 179.9(3) . . . . ?
C3 C4 C5 C6 -2.1(5) . . . . ?
C40 C4 C5 C6 -179.0(3) . . . . ?
C4 C5 C6 C1 -1.0(5) . . . . ?
C2 C1 C6 C5 3.2(5) . . . . ?
C10 C1 C6 C5 179.8(3) . . . . ?
C2 C1 C10 N11 -93.0(4) . . . . ?
C6 C1 C10 N11 90.4(4) . . . . ?
C1 C10 N11 C12 66.5(3) . . . . ?
C1 C10 N11 C15 -48.6(4) . . . . ?
C1 C10 N11 C16 -167.6(3) . . . . ?
C15 N11 C12 C13 -43.5(3) . . . . ?
C16 N11 C12 C13 70.9(3) . . . . ?
C10 N11 C12 C13 -165.5(3) . . . . ?
N11 C12 C13 C14 29.4(3) . . . . ?
C12 C13 C14 C15 -3.9(4) . . . . ?
C12 N11 C15 C14 41.1(3) . . . . ?
C16 N11 C15 C14 -77.4(3) . . . . ?
C10 N11 C15 C14 162.8(3) . . . . ?
C13 C14 C15 N11 -22.7(3) . . . . ?
C12 N11 C16 C17 62.2(4) . . . . ?
C15 N11 C16 C17 173.3(3) . . . . ?
C10 N11 C16 C17 -63.8(4) . . . . ?
N11 C16 C17 C18 173.7(3) . . . . ?
C16 C17 C18 C19 176.5(3) . . . . ?
C5 C4 C40 N41 -92.3(4) . . . . ?
C3 C4 C40 N41 90.9(4) . . . . ?
C4 C40 N41 C45 54.0(4) . . . . ?
C4 C40 N41 C46' -166.6(4) . . . . ?
C4 C40 N41 C42 -60.1(4) . . . . ?
C4 C40 N41 C46 161.1(4) . . . . ?
C45 N41 C42 C43 42.8(4) . . . . ?
C46' N41 C42 C43 -84.8(4) . . . . ?
C40 N41 C42 C43 164.3(3) . . . . ?
C46 N41 C42 C43 -62.6(5) . . . . ?
N41 C42 C43 C44 -27.3(4) . . . . ?
C42 C43 C44 C45 1.2(4) . . . . ?
C46' N41 C45 C44 66.3(5) . . . . ?
C42 N41 C45 C44 -42.2(3) . . . . ?
C40 N41 C45 C44 -163.1(3) . . . . ?
C46 N41 C45 C44 82.1(4) . . . . ?
C43 C44 C45 N41 25.5(4) . . . . ?
C45 N41 C46 C47 -179.4(5) . . . . ?
C42 N41 C46 C47 -71.8(6) . . . . ?
C40 N41 C46 C47 62.6(6) . . . . ?
N41 C46 C47 C48 178.5(6) . . . . ?
C46 C47 C48 C49 175.8(7) . . . . ?
C45 N41 C46' C47' 69.8(7) . . . . ?
C42 N41 C46' C47' 179.5(6) . . . . ?
C40 N41 C46' C47' -63.9(6) . . . . ?
N41 C46' C47' C48' -159.6(6) . . . . ?
C46' C47' C48' C49' -67.3(10) . . . . ?
